data_2229818
loop_
_publ_author_name
'Deng, Qiang'

_publ_section_title
;
 2-Oxoindolin-3-yl acetate
;
_journal_coeditor_code RZ2559
_journal_issue 4
_journal_name_full 'Acta Crystallographica Section E'
_journal_page_first o897
_journal_paper_doi 10.1107/S1600536811009093
_journal_volume 67
_journal_year 2011
_chemical_formula_iupac 'C10 H9 N1 O3'
_chemical_formula_moiety 'C10 H9 N1 O3'
_chemical_formula_sum 'C10 H9 N O3'
_chemical_formula_weight 191.18
_chemical_name_systematic
;
2-Oxoindolin-3-yl acetate
;
_space_group_IT_number 14
_symmetry_cell_setting monoclinic
_symmetry_space_group_name_Hall '-P 2ybc'
_symmetry_space_group_name_H-M 'P 1 21/c 1'
_atom_sites_solution_hydrogens geom
_atom_sites_solution_primary direct
_atom_sites_solution_secondary difmap
_audit_creation_method SHELXL-97
_cell_angle_alpha 90.00
_cell_angle_beta 106.347(2)
_cell_angle_gamma 90.00
_cell_formula_units_Z 4
_cell_length_a 10.617(2)
_cell_length_b 12.256(2)
_cell_length_c 7.4453(14)
_cell_measurement_reflns_used 7180
_cell_measurement_temperature 296(2)
_cell_measurement_theta_max 25.00
_cell_measurement_theta_min 1.55
_cell_volume 929.6(3)
_computing_cell_refinement 'SAINT (Bruker, 2002)'
_computing_data_collection 'SMART (Bruker, 2002)'
_computing_data_reduction 'SAINT (Bruker, 2002)'
_computing_molecular_graphics 'ORTEP-3 (Farrugia, 1997)'
_computing_publication_material 'WinGX (Farrugia, 1999)'
_computing_structure_refinement 'SHELXL97 (Sheldrick, 2008)'
_computing_structure_solution 'SHELXS97 (Sheldrick, 2008)'
_diffrn_ambient_temperature 296(2)
_diffrn_measured_fraction_theta_full 0.990
_diffrn_measured_fraction_theta_max 0.990
_diffrn_measurement_device_type 'Bruker SMART APEX CCD'
_diffrn_measurement_method '\f and \w'
_diffrn_radiation_monochromator graphite
_diffrn_radiation_source 'fine-focus sealed tube'
_diffrn_radiation_type MoK\a
_diffrn_radiation_wavelength 0.71073
_diffrn_reflns_av_R_equivalents 0.0182
_diffrn_reflns_av_sigmaI/netI 0.0219
_diffrn_reflns_limit_h_max 10
_diffrn_reflns_limit_h_min -12
_diffrn_reflns_limit_k_max 14
_diffrn_reflns_limit_k_min -14
_diffrn_reflns_limit_l_max 8
_diffrn_reflns_limit_l_min -8
_diffrn_reflns_number 4286
_diffrn_reflns_theta_full 25.12
_diffrn_reflns_theta_max 25.12
_diffrn_reflns_theta_min 2.60
_diffrn_standards_decay_% 0
_diffrn_standards_interval_count 480
_diffrn_standards_number 2
_exptl_absorpt_coefficient_mu 0.102
_exptl_absorpt_correction_T_max 0.9885
_exptl_absorpt_correction_T_min 0.9772
_exptl_absorpt_correction_type multi-scan
_exptl_absorpt_process_details '(SADABS; Bruker, 2002)'
_exptl_crystal_colour colourless
_exptl_crystal_density_diffrn 1.360
_exptl_crystal_density_method 'not measured'
_exptl_crystal_description block
_exptl_crystal_F_000 400
_exptl_crystal_size_max 0.35
_exptl_crystal_size_mid 0.30
_exptl_crystal_size_min 0.30
_refine_diff_density_max 0.241
_refine_diff_density_min -0.174
_refine_ls_extinction_method none
_refine_ls_goodness_of_fit_ref 1.007
_refine_ls_hydrogen_treatment constr
_refine_ls_matrix_type full
_refine_ls_number_parameters 127
_refine_ls_number_reflns 1648
_refine_ls_number_restraints 0
_refine_ls_restrained_S_all 1.007
_refine_ls_R_factor_all 0.0468
_refine_ls_R_factor_gt 0.0369
_refine_ls_shift/su_max 0.000
_refine_ls_shift/su_mean 0.000
_refine_ls_structure_factor_coef Fsqd
_refine_ls_weighting_details 'calc w=1/[\s^2^(Fo^2^)+(0.0950P)^2^+0.0000P] where P=(Fo^2^+2Fc^2^)/3'
_refine_ls_weighting_scheme calc
_refine_ls_wR_factor_gt 0.1206
_refine_ls_wR_factor_ref 0.1293
_reflns_number_gt 1348
_reflns_number_total 1648
_reflns_threshold_expression I>2sigma(I)
_cod_data_source_file rz2559.cif
_cod_data_source_block I
_cod_original_sg_symbol_H-M 'P 21/c'
_cod_original_formula_sum 'C10 H9 N1 O3'
_cod_database_code 2229818
_cod_database_fobs_code 2229818

loop_
_symmetry_equiv_pos_as_xyz
'x, y, z'
'-x, y+1/2, -z+1/2'
'-x, -y, -z'
'x, -y-1/2, z-1/2'

loop_
_atom_site_type_symbol
_atom_site_label
_atom_site_fract_x
_atom_site_fract_y
_atom_site_fract_z
_atom_site_U_iso_or_equiv
_atom_site_adp_type
_atom_site_calc_flag
_atom_site_refinement_flags
_atom_site_occupancy
_atom_site_disorder_assembly
_atom_site_disorder_group
O O2 0.67729(11) 0.18607(9) 0.11848(15) 0.0419(3) Uani d . 1 . .
O O1 0.91573(12) 0.13689(9) -0.01094(17) 0.0479(4) Uani d . 1 . .
O O3 0.63567(12) 0.03276(10) -0.05054(17) 0.0509(4) Uani d . 1 . .
N N1 0.92299(13) -0.00916(10) 0.18474(19) 0.0386(4) Uani d . 1 . .
H H1A 0.9772 -0.0495 0.1478 0.046 Uiso calc R 1 . .
C C7 0.86451(16) -0.03943(12) 0.3255(2) 0.0351(4) Uani d . 1 . .
C C2 0.79735(15) 0.13809(12) 0.2308(2) 0.0373(4) Uani d . 1 . .
H H2A 0.8479 0.1957 0.3107 0.045 Uiso calc R 1 . .
C C8 0.78545(16) 0.04492(13) 0.3545(2) 0.0370(4) Uani d . 1 . .
C C1 0.88381(15) 0.09027(13) 0.1153(2) 0.0371(4) Uani d . 1 . .
C C6 0.87970(17) -0.13532(13) 0.4245(2) 0.0414(4) Uani d . 1 . .
H H6A 0.9337 -0.1909 0.4041 0.050 Uiso calc R 1 . .
C C9 0.60217(16) 0.12244(13) -0.0200(2) 0.0402(4) Uani d . 1 . .
C C5 0.81038(19) -0.14553(15) 0.5569(2) 0.0522(5) Uani d . 1 . .
H H5A 0.8167 -0.2102 0.6244 0.063 Uiso calc R 1 . .
C C3 0.72078(19) 0.03455(15) 0.4902(3) 0.0494(5) Uani d . 1 . .
H H3A 0.6700 0.0916 0.5141 0.059 Uiso calc R 1 . .
C C10 0.47947(19) 0.17936(17) -0.1220(3) 0.0600(6) Uani d . 1 . .
H H10A 0.4289 0.1330 -0.2199 0.090 Uiso calc R 1 . .
H H10B 0.5009 0.2457 -0.1755 0.090 Uiso calc R 1 . .
H H10C 0.4293 0.1962 -0.0366 0.090 Uiso calc R 1 . .
C C4 0.7324(2) -0.06214(17) 0.5909(3) 0.0561(5) Uani d . 1 . .
H H4A 0.6877 -0.0708 0.6810 0.067 Uiso calc R 1 . .

loop_
_atom_site_aniso_label
_atom_site_aniso_U_11
_atom_site_aniso_U_22
_atom_site_aniso_U_33
_atom_site_aniso_U_12
_atom_site_aniso_U_13
_atom_site_aniso_U_23
O2 0.0401(7) 0.0339(6) 0.0487(7) 0.0061(5) 0.0075(5) -0.0026(5)
O1 0.0483(8) 0.0417(7) 0.0596(8) 0.0022(5) 0.0247(6) 0.0110(6)
O3 0.0482(8) 0.0489(8) 0.0540(8) -0.0011(6) 0.0120(6) -0.0137(6)
N1 0.0360(7) 0.0337(7) 0.0471(8) 0.0039(6) 0.0133(6) -0.0002(6)
C7 0.0332(8) 0.0352(9) 0.0335(8) -0.0036(6) 0.0035(7) -0.0055(6)
C2 0.0359(9) 0.0322(8) 0.0412(9) -0.0002(7) 0.0067(7) -0.0054(6)
C8 0.0379(9) 0.0347(9) 0.0358(8) -0.0019(6) 0.0061(7) -0.0067(6)
C1 0.0315(8) 0.0319(8) 0.0456(9) -0.0015(6) 0.0070(7) -0.0017(7)
C6 0.0448(10) 0.0341(9) 0.0385(9) -0.0010(7) 0.0005(7) -0.0008(7)
C9 0.0389(9) 0.0408(10) 0.0428(9) -0.0021(7) 0.0148(8) 0.0005(7)
C5 0.0627(12) 0.0488(11) 0.0376(9) -0.0080(9) 0.0020(9) 0.0066(8)
C3 0.0559(11) 0.0500(11) 0.0449(10) 0.0008(8) 0.0181(9) -0.0090(8)
C10 0.0486(11) 0.0603(12) 0.0637(12) 0.0017(9) 0.0037(10) 0.0078(10)
C4 0.0689(14) 0.0615(12) 0.0418(10) -0.0084(10) 0.0221(10) -0.0012(8)

loop_
_atom_type_symbol
_atom_type_description
_atom_type_scat_dispersion_real
_atom_type_scat_dispersion_imag
_atom_type_scat_source
C C 0.0033 0.0016 'International Tables Vol C Tables 4.2.6.8 and 6.1.1.4'
H H 0.0000 0.0000 'International Tables Vol C Tables 4.2.6.8 and 6.1.1.4'
N N 0.0061 0.0033 'International Tables Vol C Tables 4.2.6.8 and 6.1.1.4'
O O 0.0106 0.0060 'International Tables Vol C Tables 4.2.6.8 and 6.1.1.4'

loop_
_geom_angle_atom_site_label_1
_geom_angle_atom_site_label_2
_geom_angle_atom_site_label_3
_geom_angle_site_symmetry_1
_geom_angle_site_symmetry_3
_geom_angle
_geom_angle_publ_flag
C9 O2 C2 . . 116.20(12) ?
C1 N1 C7 . . 111.81(13) ?
C1 N1 H1A . . 124.1 ?
C7 N1 H1A . . 124.1 ?
C6 C7 C8 . . 122.64(16) ?
C6 C7 N1 . . 127.95(15) ?
C8 C7 N1 . . 109.41(14) ?
O2 C2 C8 . . 117.11(13) ?
O2 C2 C1 . . 113.65(12) ?
C8 C2 C1 . . 102.74(12) ?
O2 C2 H2A . . 107.6 ?
C8 C2 H2A . . 107.6 ?
C1 C2 H2A . . 107.6 ?
C3 C8 C7 . . 119.61(15) ?
C3 C8 C2 . . 131.95(15) ?
C7 C8 C2 . . 108.27(14) ?
O1 C1 N1 . . 126.53(15) ?
O1 C1 C2 . . 125.98(15) ?
N1 C1 C2 . . 107.41(13) ?
C7 C6 C5 . . 116.86(16) ?
C7 C6 H6A . . 121.6 ?
C5 C6 H6A . . 121.6 ?
O3 C9 O2 . . 121.95(15) ?
O3 C9 C10 . . 126.84(16) ?
O2 C9 C10 . . 111.21(15) ?
C4 C5 C6 . . 121.75(17) ?
C4 C5 H5A . . 119.1 ?
C6 C5 H5A . . 119.1 ?
C8 C3 C4 . . 119.17(17) ?
C8 C3 H3A . . 120.4 ?
C4 C3 H3A . . 120.4 ?
C9 C10 H10A . . 109.5 ?
C9 C10 H10B . . 109.5 ?
H10A C10 H10B . . 109.5 ?
C9 C10 H10C . . 109.5 ?
H10A C10 H10C . . 109.5 ?
H10B C10 H10C . . 109.5 ?
C5 C4 C3 . . 119.92(18) ?
C5 C4 H4A . . 120.0 ?
C3 C4 H4A . . 120.0 ?

loop_
_geom_bond_atom_site_label_1
_geom_bond_atom_site_label_2
_geom_bond_site_symmetry_2
_geom_bond_distance
_geom_bond_publ_flag
O2 C9 . 1.3582(19) ?
O2 C2 . 1.4385(18) ?
O1 C1 . 1.2263(19) ?
O3 C9 . 1.1965(19) ?
N1 C1 . 1.343(2) ?
N1 C7 . 1.410(2) ?
N1 H1A . 0.8600 ?
C7 C6 . 1.372(2) ?
C7 C8 . 1.386(2) ?
C2 C8 . 1.495(2) ?
C2 C1 . 1.539(2) ?
C2 H2A . 0.9800 ?
C8 C3 . 1.378(2) ?
C6 C5 . 1.392(3) ?
C6 H6A . 0.9300 ?
C9 C10 . 1.484(2) ?
C5 C4 . 1.383(3) ?
C5 H5A . 0.9300 ?
C3 C4 . 1.389(3) ?
C3 H3A . 0.9300 ?
C10 H10A . 0.9600 ?
C10 H10B . 0.9600 ?
C10 H10C . 0.9600 ?
C4 H4A . 0.9300 ?

loop_
_geom_hbond_atom_site_label_D
_geom_hbond_atom_site_label_H
_geom_hbond_atom_site_label_A
_geom_hbond_site_symmetry_A
_geom_hbond_distance_DH
_geom_hbond_distance_HA
_geom_hbond_distance_DA
_geom_hbond_angle_DHA
N1 H1A O1 3_755 0.86 2.03 2.8819(19) 169
C2 H2A O1 4_566 0.98 2.44 3.394(2) 164
C4 H4A O3 1_556 0.93 2.56 3.328(3) 141
